data_6000385
loop_
_publ_author_name
'Alberti, G.'
'Vivani, R.'
'Mascaros, S. M.'

_publ_section_title
;
 First structural determination of layered and pillared organic
 derivatives of gamma-zirconium phosphate by X-ray powder diffraction data
;
_journal_name_full 'Journal of Molecular Structure'
_journal_page_first 81
_journal_page_last 92
_journal_paper_doi 10.1016/S0022-2860(98)00472-4
_journal_volume 470
_journal_year 1998
_chemical_formula_sum 'C2 H7 O8 P2 Zr'
_space_group_name_H-M_alt 'P m m n'
_cell_angle_alpha 90.000
_cell_angle_beta 90.000
_cell_angle_gamma 90.000
_cell_length_a 5.3797
_cell_length_b 6.6244
_cell_length_c 13.0111
_cell_volume 463.68
_cod_database_code 6000385

loop_
_atom_site_label
_atom_site_fract_x
_atom_site_fract_y
_atom_site_fract_z
? ? ? ?
